data_1550155
loop_
_publ_author_name
'Lu, Xing'
'Shen, Wangqiang'
'Bao, Lipiao'
'Hu, Shuaifeng'
'Yang, Le'
'Jin, Peng'
'Xie, Yun-Peng'
'Akasaka, Takeshi'

_publ_section_title
;
 Crystallographic Characterization of Lu2C2n (2n = 76-90): Cluster
 Selection by Cage Size
;
_journal_name_full 'Chemical Science'
_journal_paper_doi 10.1039/C8SC03886D
_journal_year 2019
_chemical_formula_moiety 'Lu2 C78, C36 H44 N4 Ni, 2(C6 H6)'
_chemical_formula_sum 'C126 H56 Lu2 N4 Ni'
_chemical_formula_weight 2034.39
_chemical_name_common 'Lu2@D3h-C78 Ni(OEP)'
_chemical_name_systematic 'Lu2@D3h-C78 Ni(OEP)'
_space_group_crystal_system monoclinic
_space_group_IT_number 12
_space_group_name_Hall '-C 2y'
_space_group_name_H-M_alt 'C 1 2/m 1'
_symmetry_space_group_name_Hall '-C 2y'
_symmetry_space_group_name_H-M 'C 1 2/m 1'
_atom_sites_solution_hydrogens geom
_audit_creation_method SHELXL-2014/7
_audit_update_record
;
2017-10-26 deposited with the CCDC.
2018-10-29 downloaded from the CCDC.
;
_cell_angle_alpha 90.000(5)
_cell_angle_beta 93.796(5)
_cell_angle_gamma 90.000(5)
_cell_formula_units_Z 4
_cell_length_a 25.274(5)
_cell_length_b 14.939(5)
_cell_length_c 19.653(5)
_cell_measurement_reflns_used 9171
_cell_measurement_temperature 100(2)
_cell_measurement_theta_max 23.138
_cell_measurement_theta_min 2.492
_cell_volume 7404(3)
_computing_structure_refinement 'SHELXL-2014/7 (Sheldrick, 2014)'
_diffrn_ambient_temperature 100(2)
_diffrn_measured_fraction_theta_full 0.992
_diffrn_measured_fraction_theta_max 0.992
_diffrn_measurement_device_type 'CCD MX300-HE'
_diffrn_measurement_method 'phi scans'
_diffrn_radiation_type synchrotron
_diffrn_radiation_wavelength 0.6525
_diffrn_reflns_av_R_equivalents 0.0389
_diffrn_reflns_av_unetI/netI 0.0257
_diffrn_reflns_Laue_measured_fraction_full 0.992
_diffrn_reflns_Laue_measured_fraction_max 0.992
_diffrn_reflns_limit_h_max 30
_diffrn_reflns_limit_h_min -30
_diffrn_reflns_limit_k_max 17
_diffrn_reflns_limit_k_min -17
_diffrn_reflns_limit_l_max 23
_diffrn_reflns_limit_l_min -23
_diffrn_reflns_number 49423
_diffrn_reflns_point_group_measured_fraction_full 0.992
_diffrn_reflns_point_group_measured_fraction_max 0.992
_diffrn_reflns_theta_full 23.048
_diffrn_reflns_theta_max 23.144
_diffrn_reflns_theta_min 0.953
_diffrn_source 'SSRF, Beamline BL17B'
_exptl_absorpt_coefficient_mu 2.409
_exptl_absorpt_correction_T_max 0.7449
_exptl_absorpt_correction_T_min 0.3879
_exptl_absorpt_correction_type multi-scan
_exptl_absorpt_process_details SADABS
_exptl_crystal_colour Black
_exptl_crystal_density_diffrn 1.825
_exptl_crystal_description Block
_exptl_crystal_F_000 4040
_exptl_crystal_size_max 0.180
_exptl_crystal_size_mid 0.120
_exptl_crystal_size_min 0.100
_refine_diff_density_max 2.177
_refine_diff_density_min -1.687
_refine_diff_density_rms 0.194
_refine_ls_extinction_method none
_refine_ls_goodness_of_fit_ref 1.055
_refine_ls_hydrogen_treatment constr
_refine_ls_matrix_type full
_refine_ls_number_parameters 801
_refine_ls_number_reflns 7021
_refine_ls_number_restraints 774
_refine_ls_restrained_S_all 1.096
_refine_ls_R_factor_all 0.0997
_refine_ls_R_factor_gt 0.0928
_refine_ls_shift/su_max 0.001
_refine_ls_shift/su_mean 0.000
_refine_ls_structure_factor_coef Fsqd
_refine_ls_weighting_details 'w=1/[\s^2^(Fo^2^)+(0.1747P)^2^+89.9882P] where P=(Fo^2^+2Fc^2^)/3'
_refine_ls_weighting_scheme calc
_refine_ls_wR_factor_gt 0.2724
_refine_ls_wR_factor_ref 0.2807
_reflns_Friedel_coverage 0.000
_reflns_number_gt 6327
_reflns_number_total 7021
_reflns_threshold_expression 'I > 2\s(I)'
_cod_data_source_file c8sc03886d2.cif
_cod_data_source_block Lu2@D3h-C78
_cod_depositor_comments
;
The following automatic conversions were performed:

'_exptl_absorpt_correction_type' value 'Multi-scan' changed to
'multi-scan' according to
/home/data/users/saulius/crontab/automatic-downloads/rss-feeds/RSC/lib/dictionaries/cif_core.dic
dictionary named 'cif_core.dic' version 2.4.2 from 2011-04-26.

Automatic conversion script
Id: cif_fix_values 4973 2017-02-22 13:04:09Z antanas 
;
_cod_database_code 1550155
_shelx_shelxl_version_number 2014/7
_shelx_space_group_comment
;
The symmetry employed for this shelxl refinement is uniquely defined
by the following loop, which should always be used as a source of
symmetry information in preference to the above space-group names.
They are only intended as comments.
;
_shelx_estimated_absorpt_t_min 0.742
_shelx_estimated_absorpt_t_max 0.786

loop_
_space_group_symop_operation_xyz
'x, y, z'
'-x, y, -z'
'x+1/2, y+1/2, z'
'-x+1/2, y+1/2, -z'
'-x, -y, -z'
'x, -y, z'
'-x+1/2, -y+1/2, -z'
'x+1/2, -y+1/2, z'

loop_
_atom_site_label
_atom_site_type_symbol
_atom_site_fract_x
_atom_site_fract_y
_atom_site_fract_z
_atom_site_U_iso_or_equiv
_atom_site_adp_type
_atom_site_occupancy
_atom_site_site_symmetry_order
_atom_site_calc_flag
_atom_site_refinement_flags_posn
_atom_site_refinement_flags_adp
_atom_site_refinement_flags_occupancy
_atom_site_disorder_assembly
_atom_site_disorder_group
Lu1 Lu 0.26079(6) 0.0000 0.38803(7) 0.0334(3) Uani 0.3825 2 d S TU P A 2
Lu2 Lu 0.33864(6) 0.07865(9) 0.27630(8) 0.0376(4) Uani 0.2593 1 d . U P A 2
Lu3 Lu 0.37872(17) 0.0370(4) 0.3586(3) 0.1112(18) Uani 0.1277 1 d . U P A 2
Lu4 Lu 0.3362(5) 0.1066(9) 0.3022(7) 0.134(3) Uani 0.0995 1 d . U P A 2
Lu5 Lu 0.2564(5) -0.0422(10) 0.3741(8) 0.144(4) Uani 0.0917 1 d . U P A 2
Lu6 Lu 0.3072(6) 0.1245(8) 0.2917(9) 0.109(3) Uani 0.0691 1 d . U P A 2
Lu7 Lu 0.2335(3) -0.0276(8) 0.3533(5) 0.085(3) Uani 0.0679 1 d . U P A 2
Lu8 Lu 0.3564(10) 0.0000 0.3982(13) 0.164(6) Uani 0.0664 2 d S TU P A 2
Lu9 Lu 0.3109(6) 0.1015(9) 0.2511(5) 0.096(3) Uani 0.0603 1 d . U P A 2
C1 C 0.40799(4) -0.0177(3) 0.18474(5) 0.078(5) Uani 0.5 1 d G U P B -1
C2 C 0.36591(4) -0.0489(3) 0.14937(7) 0.073(4) Uani 0.5 1 d G U P B -1
C3 C 0.34996(7) -0.1422(3) 0.16381(12) 0.072(4) Uani 0.5 1 d G U P B -1
C4 C 0.39115(9) -0.1690(2) 0.21579(13) 0.072(4) Uani 0.5 1 d G U P B -1
C5 C 0.42669(6) -0.0896(2) 0.23322(8) 0.076(5) Uani 0.5 1 d G U P B -1
C6 C 0.44567(8) -0.0776(2) 0.29990(7) 0.083(5) Uani 0.5 1 d G U P B -1
C7 C 0.46342(7) 0.0115(2) 0.32002(4) 0.093(5) Uani 0.5 1 d G U P B -1
C8 C 0.45059(7) 0.0883(2) 0.27299(7) 0.090(5) Uani 0.5 1 d G U P B -1
C9 C 0.41313(5) 0.0615(2) 0.20774(7) 0.090(5) Uani 0.5 1 d G U P B -1
C10 C 0.37702(7) 0.1291(2) 0.18199(11) 0.091(5) Uani 0.5 1 d G U P B -1
C11 C 0.33381(5) 0.0923(3) 0.13064(10) 0.080(5) Uani 0.5 1 d G U P B -1
C12 C 0.32411(3) 0.0129(3) 0.12113(8) 0.076(4) Uani 0.5 1 d G U P B -1
C13 C 0.27250(3) -0.0260(3) 0.10908(10) 0.072(4) Uani 0.5 1 d G U P B -1
C14 C 0.26009(6) -0.1161(3) 0.13085(13) 0.074(5) Uani 0.5 1 d G U P B -1
C15 C 0.29711(8) -0.1629(3) 0.16229(15) 0.074(5) Uani 0.5 1 d G U P B -1
C16 C 0.28101(11) -0.2256(2) 0.20447(19) 0.067(4) Uani 0.5 1 d G U P B -1
C17 C 0.32128(13) -0.2541(2) 0.2610(2) 0.079(5) Uani 0.5 1 d G U P B -1
C18 C 0.37225(12) -0.22504(19) 0.27184(17) 0.079(5) Uani 0.5 1 d G U P B -1
C19 C 0.39578(12) -0.2074(2) 0.34141(16) 0.074(4) Uani 0.5 1 d G U P B -1
C20 C 0.43119(10) -0.1356(2) 0.36029(11) 0.087(5) Uani 0.5 1 d G U P B -1
C21 C 0.42748(11) -0.0929(2) 0.42938(8) 0.091(5) Uani 0.5 1 d G U P B -1
C22 C 0.43961(11) -0.0112(3) 0.44414(5) 0.095(5) Uani 0.5 1 d G U P B -1
C23 C 0.45958(9) 0.0411(2) 0.39017(5) 0.095(5) Uani 0.5 1 d G U P B -1
C24 C 0.44673(10) 0.1363(2) 0.38816(10) 0.095(5) Uani 0.5 1 d G U P B -1
C25 C 0.43631(9) 0.1636(2) 0.31723(12) 0.078(4) Uani 0.5 1 d G U P B -1
C26 C 0.39679(11) 0.2290(2) 0.28813(17) 0.087(5) Uani 0.5 1 d G U P B -1
C27 C 0.36998(10) 0.2112(2) 0.22102(16) 0.079(5) Uani 0.5 1 d G U P B -1
C28 C 0.31772(10) 0.2215(2) 0.19190(18) 0.102(5) Uani 0.5 1 d G U P B -1
C29 C 0.28881(7) 0.1609(3) 0.13838(15) 0.079(5) Uani 0.5 1 d G U P B -1
C30 C 0.24061(6) 0.1266(3) 0.12981(15) 0.077(5) Uani 0.5 1 d G U P B -1
C31 C 0.22834(3) 0.0321(3) 0.11222(12) 0.078(5) Uani 0.5 1 d G U P B -1
C32 C 0.18724(4) -0.0230(3) 0.13769(14) 0.078(3) Uani 0.5 1 d G U P B -1
C33 C 0.21021(6) -0.1080(3) 0.14480(15) 0.078(3) Uani 0.5 1 d G U P B -1
C34 C 0.19240(8) -0.1571(3) 0.19321(18) 0.075(3) Uani 0.5 1 d G U P B -1
C35 C 0.22569(11) -0.2183(3) 0.2224(2) 0.072(3) Uani 0.5 1 d G U P B -1
C36 C 0.21023(12) -0.2220(3) 0.2939(2) 0.077(3) Uani 0.5 1 d G U P B -1
C37 C 0.24954(14) -0.2329(2) 0.3533(2) 0.102(6) Uani 0.5 1 d G U P B -1
C38 C 0.30514(14) -0.2579(2) 0.3343(2) 0.090(5) Uani 0.5 1 d G U P B -1
C39 C 0.34827(14) -0.2235(2) 0.38250(17) 0.097(5) Uani 0.5 1 d G U P B -1
C40 C 0.34431(14) -0.1743(3) 0.44656(15) 0.105(6) Uani 0.5 1 d G U P B -1
C41 C 0.38170(13) -0.1120(3) 0.46550(10) 0.107(6) Uani 0.5 1 d G U P B -1
C42 C 0.36538(13) -0.0282(3) 0.50559(7) 0.092(6) Uani 0.5 1 d G U P B -1
C43 C 0.40569(12) 0.0298(3) 0.48838(6) 0.096(6) Uani 0.5 1 d G U P B -1
C44 C 0.38970(13) 0.1270(3) 0.48251(11) 0.095(5) Uani 0.5 1 d G U P B -1
C45 C 0.40588(12) 0.1721(2) 0.42980(13) 0.100(5) Uani 0.5 1 d G U P B -1
C46 C 0.37064(13) 0.2336(2) 0.40259(18) 0.080(5) Uani 0.5 1 d G U P B -1
C47 C 0.36535(13) 0.26496(19) 0.3318(2) 0.096(5) Uani 0.5 1 d G U P B -1
C48 C 0.30995(13) 0.27420(19) 0.2972(2) 0.089(5) Uani 0.5 1 d G U P B -1
C49 C 0.28515(11) 0.2489(2) 0.2320(2) 0.101(6) Uani 0.5 1 d G U P B -1
C50 C 0.23146(11) 0.2240(2) 0.2408(2) 0.086(5) Uani 0.5 1 d G U P B -1
C51 C 0.21125(8) 0.1665(3) 0.17667(18) 0.098(5) Uani 0.5 1 d G U P B -1
C52 C 0.15882(6) 0.1009(3) 0.20592(17) 0.090(5) Uani 0.5 1 d G U P B -1
C53 C 0.15387(4) 0.0223(3) 0.18520(16) 0.096(5) Uani 0.5 1 d G U P B -1
C54 C 0.13739(6) -0.0319(3) 0.24703(17) 0.087(5) Uani 0.5 1 d G U P B -1
C55 C 0.15940(8) -0.1300(3) 0.24730(18) 0.086(5) Uani 0.5 1 d G U P B -1
C56 C 0.16827(11) -0.1656(3) 0.31050(19) 0.078(5) Uani 0.5 1 d G U P B -1
C57 C 0.15903(10) -0.1014(3) 0.36624(17) 0.097(5) Uani 0.5 1 d G U P B -1
C58 C 0.20385(12) -0.1200(3) 0.43664(16) 0.103(5) Uani 0.5 1 d G U P B -1
C59 C 0.24395(14) -0.1903(3) 0.42058(18) 0.107(6) Uani 0.5 1 d G U P B -1
C60 C 0.28935(14) -0.1594(3) 0.46757(15) 0.093(5) Uani 0.5 1 d G U P B -1
C61 C 0.28242(13) -0.0799(3) 0.50157(12) 0.084(5) Uani 0.5 1 d G U P B -1
C62 C 0.31080(13) 0.0883(3) 0.50474(11) 0.096(5) Uani 0.5 1 d G U P B -1
C63 C 0.31665(13) 0.0134(3) 0.51565(9) 0.095(5) Uani 0.5 1 d G U P B -1
C64 C 0.33716(13) 0.1416(3) 0.48997(13) 0.087(5) Uani 0.5 1 d G U P B -1
C65 C 0.31878(14) 0.2303(2) 0.42905(19) 0.097(5) Uani 0.5 1 d G U P B -1
C66 C 0.27602(13) 0.2199(3) 0.41379(19) 0.087(5) Uani 0.5 1 d G U P B -1
C67 C 0.27113(13) 0.2597(2) 0.3460(2) 0.100(6) Uani 0.5 1 d G U P B -1
C68 C 0.22414(12) 0.2243(2) 0.3135(2) 0.094(5) Uani 0.5 1 d G U P B -1
C69 C 0.18208(10) 0.1634(3) 0.32870(19) 0.080(5) Uani 0.5 1 d G U P B -1
C70 C 0.15349(8) 0.1184(3) 0.27796(18) 0.076(5) Uani 0.5 1 d G U P B -1
C71 C 0.13739(7) 0.0205(3) 0.30208(17) 0.090(5) Uani 0.5 1 d G U P B -1
C72 C 0.14752(9) 0.0130(3) 0.36305(17) 0.095(5) Uani 0.5 1 d G U P B -1
C73 C 0.16985(11) 0.0554(3) 0.41774(16) 0.092(5) Uani 0.5 1 d G U P B -1
C74 C 0.20521(12) 0.0369(3) 0.47204(14) 0.090(5) Uani 0.5 1 d G U P B -1
C75 C 0.23578(13) -0.0458(3) 0.49085(13) 0.099(6) Uani 0.5 1 d G U P B -1
C76 C 0.24621(13) 0.0970(3) 0.48831(14) 0.089(5) Uani 0.5 1 d G U P B -1
C77 C 0.23789(12) 0.1688(3) 0.43461(17) 0.092(5) Uani 0.5 1 d G U P B -1
C78 C 0.18860(11) 0.1403(3) 0.39248(18) 0.084(5) Uani 0.5 1 d G U P B -1
Ni1A Ni 0.48054(3) 0.0000(4) 0.08314(4) 0.0166(3) Uani 1 2 d G T P B 2
C1A C 0.58966(9) 0.1487(3) 0.34641(12) 0.0404(14) Uani 1 1 d G . . B 2
H1AA H 0.6105 0.1862 0.3775 0.061 Uiso 1 1 calc R U . B 2
H1AB H 0.5740 0.1014 0.3713 0.061 Uiso 1 1 calc R U . B 2
H1AC H 0.5622 0.1837 0.3232 0.061 Uiso 1 1 calc R U . B 2
N3A N 0.47942(15) 0.1313(3) 0.0841(2) 0.0217(9) Uani 1 1 d . . . B 2
N2A N 0.4236(2) 0.0000 0.0112(3) 0.0190(12) Uani 1 2 d S T P B 2
C3A C 0.5960(2) 0.0451(4) 0.2459(3) 0.0259(11) Uani 1 1 d . . . B 2
C4A C 0.55883(19) 0.0726(3) 0.1912(3) 0.0218(10) Uani 1 1 d . . . B 2
C5A C 0.54748(19) 0.1608(3) 0.1754(3) 0.0232(11) Uani 1 1 d . . . B 2
H5A H 0.5668 0.2048 0.1994 0.028 Uiso 1 1 calc R U . B 2
C6A C 0.50956(19) 0.1877(3) 0.1267(3) 0.0229(10) Uani 1 1 d . . . B 2
C7A C 0.4960(2) 0.2802(3) 0.1134(3) 0.0289(12) Uani 1 1 d . . . B 2
C8A C 0.5199(3) 0.3580(4) 0.1531(4) 0.0417(16) Uani 1 1 d . . . B 2
H8AA H 0.5126 0.4126 0.1274 0.050 Uiso 1 1 calc R U . B 2
H8AB H 0.5580 0.3504 0.1581 0.050 Uiso 1 1 calc R U . B 2
C9A C 0.4988(3) 0.3682(5) 0.2235(4) 0.056(2) Uani 1 1 d . . . B 2
H9AA H 0.5172 0.4161 0.2475 0.084 Uiso 1 1 calc R U . B 2
H9AB H 0.5044 0.3135 0.2486 0.084 Uiso 1 1 calc R U . B 2
H9AC H 0.4616 0.3814 0.2188 0.084 Uiso 1 1 calc R U . B 2
C10A C 0.3721(3) 0.3690(5) 0.0566(4) 0.0485(17) Uani 1 1 d . . . B 2
H10A H 0.3546 0.4190 0.0344 0.073 Uiso 1 1 calc R U . B 2
H10B H 0.3753 0.3790 0.1049 0.073 Uiso 1 1 calc R U . B 2
H10C H 0.3518 0.3156 0.0470 0.073 Uiso 1 1 calc R U . B 2
C11A C 0.4274(2) 0.3581(4) 0.0301(4) 0.0382(15) Uani 1 1 d . . . B 2
H11A H 0.4240 0.3496 -0.0189 0.046 Uiso 1 1 calc R U . B 2
H11B H 0.4476 0.4126 0.0393 0.046 Uiso 1 1 calc R U . B 2
C12A C 0.4573(2) 0.2800(3) 0.0627(3) 0.0284(12) Uani 1 1 d . . . B 2
C13A C 0.44724(19) 0.1874(3) 0.0450(3) 0.0225(10) Uani 1 1 d . . . B 2
C15A C 0.40933(19) 0.1603(3) -0.0041(3) 0.0224(10) Uani 1 1 d . . . B 2
H15A H 0.3903 0.2043 -0.0286 0.027 Uiso 1 1 calc R U . B 2
C16A C 0.39773(18) 0.0726(3) -0.0191(3) 0.0199(10) Uani 1 1 d . . . B 2
C17A C 0.35568(19) 0.0454(3) -0.0677(3) 0.0217(10) Uani 1 1 d . . . B 2
C18A C 0.3176(2) 0.1082(4) -0.1052(3) 0.0262(11) Uani 1 1 d . . . B 2
H18A H 0.3020 0.0786 -0.1457 0.031 Uiso 1 1 calc R U . B 2
H18B H 0.3367 0.1603 -0.1197 0.031 Uiso 1 1 calc R U . B 2
C19A C 0.2735(2) 0.1382(5) -0.0612(3) 0.0410(15) Uani 1 1 d . . . B 2
H19A H 0.2483 0.1738 -0.0881 0.062 Uiso 1 1 calc R U . B 2
H19B H 0.2884 0.1732 -0.0237 0.062 Uiso 1 1 calc R U . B 2
H19C H 0.2560 0.0866 -0.0441 0.062 Uiso 1 1 calc R U . B 2
C2A C 0.6251(2) 0.1086(4) 0.2943(3) 0.0336(13) Uani 1 1 d . . . B 2
H2AA H 0.6399 0.1567 0.2685 0.040 Uiso 1 1 calc R U . B 2
H2AB H 0.6542 0.0771 0.3183 0.040 Uiso 1 1 calc R U . B 2
N1A N 0.5353(2) 0.0000 0.1577(3) 0.0208(12) Uani 1 2 d S T P B 2
C1B C 0.3759(4) 0.5000 0.3049(6) 0.062(3) Uani 1 2 d S T P C 3
H1B H 0.4118 0.5000 0.3184 0.074 Uiso 1 2 calc R U P C 3
C2B C 0.3593(4) 0.5000 0.2376(5) 0.045(2) Uani 1 2 d S T P C 3
H2B H 0.3844 0.5000 0.2051 0.054 Uiso 1 2 calc R U P C 3
C3B C 0.3072(4) 0.5000 0.2167(5) 0.040(2) Uani 1 2 d S T P C 3
H3B H 0.2967 0.5000 0.1704 0.048 Uiso 1 2 calc R U P C 3
C4B C 0.2695(4) 0.5000 0.2650(5) 0.046(2) Uani 1 2 d S T P C 3
H4B H 0.2337 0.5000 0.2511 0.055 Uiso 1 2 calc R U P C 3
C5B C 0.2851(5) 0.5000 0.3338(5) 0.059(3) Uani 1 2 d S T P C 3
H5B H 0.2600 0.5000 0.3662 0.071 Uiso 1 2 calc R U P C 3
C6B C 0.3379(6) 0.5000 0.3533(6) 0.078(4) Uani 1 2 d S T P C 3
H6B H 0.3488 0.5000 0.3994 0.093 Uiso 1 2 calc R U P C 3
C1C C 0.5294(5) 0.3605(9) 0.4402(7) 0.090(3) Uani 1 1 d . . . D 4
H1C H 0.5473 0.3512 0.4009 0.108 Uiso 1 1 calc R U . D 4
C2C C 0.4743(8) 0.3682(16) 0.4405(10) 0.153(8) Uani 1 1 d . . . D 4
H2C H 0.4551 0.3739 0.3986 0.184 Uiso 1 1 calc R U . D 4
C3C C 0.4465(6) 0.368(2) 0.4983(13) 0.183(11) Uani 1 1 d . . . D 4
H3C H 0.4097 0.3729 0.4940 0.219 Uiso 1 1 calc R U . D 4

loop_
_atom_site_aniso_label
_atom_site_aniso_U_11
_atom_site_aniso_U_22
_atom_site_aniso_U_33
_atom_site_aniso_U_23
_atom_site_aniso_U_13
_atom_site_aniso_U_12
Lu1 0.0402(7) 0.0352(7) 0.0263(5) 0.000 0.0126(5) 0.000
Lu2 0.0360(7) 0.0367(7) 0.0408(8) 0.0013(5) 0.0066(6) -0.0080(5)
Lu3 0.067(2) 0.156(5) 0.108(3) 0.016(3) -0.012(2) -0.022(2)
Lu4 0.132(6) 0.128(6) 0.140(6) 0.004(5) -0.017(6) -0.018(6)
Lu5 0.138(8) 0.156(9) 0.139(8) 0.043(6) 0.032(7) -0.008(7)
Lu6 0.107(6) 0.084(5) 0.131(7) 0.019(5) -0.034(7) -0.012(5)
Lu7 0.053(4) 0.116(8) 0.086(5) 0.022(4) 0.012(4) 0.001(4)
Lu8 0.134(11) 0.205(14) 0.154(12) 0.000 0.023(10) 0.000
Lu9 0.113(6) 0.101(6) 0.068(5) 0.036(5) -0.032(5) -0.018(5)
C1 0.056(7) 0.087(13) 0.097(9) 0.018(9) 0.040(7) 0.022(8)
C2 0.076(9) 0.089(10) 0.060(8) -0.004(8) 0.038(7) 0.010(8)
C3 0.076(9) 0.081(9) 0.062(8) -0.039(8) 0.016(8) -0.009(8)
C4 0.052(8) 0.082(10) 0.081(9) -0.015(8) 0.008(7) 0.029(8)
C5 0.029(7) 0.098(10) 0.103(11) -0.017(9) 0.023(7) 0.028(7)
C6 0.028(7) 0.084(10) 0.140(12) -0.005(10) 0.020(8) 0.028(7)
C7 0.033(6) 0.079(10) 0.166(12) -0.003(11) 0.005(7) 0.003(9)
C8 0.049(8) 0.093(10) 0.134(12) 0.011(10) 0.039(9) -0.027(8)
C9 0.064(9) 0.100(12) 0.113(11) 0.025(10) 0.054(9) -0.006(9)
C10 0.089(10) 0.082(10) 0.105(11) 0.052(9) 0.039(9) -0.009(9)
C11 0.099(10) 0.075(9) 0.068(9) 0.048(8) 0.016(8) -0.002(9)
C12 0.097(9) 0.078(10) 0.058(7) 0.015(8) 0.030(7) 0.018(9)
C13 0.101(9) 0.080(10) 0.033(6) -0.015(6) -0.010(7) 0.017(8)
C14 0.094(10) 0.081(9) 0.043(7) -0.035(7) -0.021(7) -0.010(9)
C15 0.082(9) 0.072(9) 0.065(9) -0.052(7) -0.014(8) -0.009(8)
C16 0.061(8) 0.046(8) 0.092(10) -0.023(8) -0.018(8) -0.009(7)
C17 0.072(9) 0.024(6) 0.139(12) -0.005(8) -0.019(9) -0.009(7)
C18 0.066(9) 0.059(9) 0.108(11) -0.019(9) -0.018(9) 0.035(8)
C19 0.082(9) 0.049(8) 0.088(10) 0.008(8) -0.030(8) 0.016(8)
C20 0.072(9) 0.077(10) 0.108(11) 0.014(9) -0.019(9) 0.032(8)
C21 0.088(10) 0.084(10) 0.092(10) 0.009(9) -0.052(9) 0.029(9)
C22 0.088(9) 0.091(10) 0.098(10) 0.001(10) -0.049(8) 0.012(10)
C23 0.052(8) 0.095(10) 0.132(12) 0.000(10) -0.030(9) -0.012(8)
C24 0.067(9) 0.091(11) 0.125(12) -0.017(10) -0.021(10) -0.019(9)
C25 0.053(8) 0.062(9) 0.119(11) -0.005(9) 0.013(8) -0.025(7)
C26 0.092(11) 0.055(9) 0.117(11) -0.004(9) 0.026(10) -0.031(8)
C27 0.089(10) 0.050(8) 0.100(10) 0.029(9) 0.017(9) -0.005(8)
C28 0.124(12) 0.072(10) 0.111(11) 0.055(9) 0.013(10) 0.008(10)
C29 0.107(11) 0.066(9) 0.062(9) 0.054(7) -0.006(9) 0.017(9)
C30 0.084(10) 0.072(9) 0.071(9) 0.019(8) -0.030(8) 0.020(8)
C31 0.096(9) 0.077(9) 0.055(7) 0.003(7) -0.041(8) 0.019(8)
C32 0.077(6) 0.078(7) 0.073(6) -0.021(5) -0.045(5) -0.007(5)
C33 0.080(6) 0.074(6) 0.075(6) -0.026(5) -0.040(5) -0.016(5)
C34 0.072(6) 0.067(6) 0.081(6) -0.030(5) -0.032(5) -0.032(5)
C35 0.074(6) 0.059(6) 0.078(6) -0.028(5) -0.025(5) -0.041(5)
C36 0.081(7) 0.058(7) 0.087(7) -0.022(6) -0.018(6) -0.043(6)
C37 0.136(12) 0.047(9) 0.120(11) 0.035(9) -0.001(11) -0.018(10)
C38 0.105(11) 0.038(8) 0.129(12) 0.030(9) 0.008(10) -0.008(8)
C39 0.132(12) 0.053(9) 0.104(11) 0.021(9) -0.003(10) 0.033(10)
C40 0.154(13) 0.081(10) 0.077(10) 0.038(9) -0.012(10) 0.026(10)
C41 0.154(13) 0.098(11) 0.063(9) 0.041(9) -0.051(9) 0.032(10)
C42 0.149(12) 0.086(11) 0.033(6) 0.007(7) -0.040(9) -0.003(9)
C43 0.131(12) 0.083(10) 0.066(9) 0.000(7) -0.055(9) 0.010(9)
C44 0.143(12) 0.075(10) 0.060(9) -0.038(8) -0.048(9) -0.023(10)
C45 0.125(12) 0.074(10) 0.097(11) -0.024(9) -0.028(10) -0.015(10)
C46 0.110(11) 0.045(8) 0.084(10) -0.026(8) -0.008(9) -0.020(9)
C47 0.126(12) 0.050(8) 0.113(11) -0.012(9) 0.015(10) -0.021(9)
C48 0.131(12) 0.048(9) 0.086(10) 0.023(9) -0.003(10) 0.001(9)
C49 0.130(12) 0.069(10) 0.104(11) 0.027(10) 0.000(11) 0.010(10)
C50 0.094(10) 0.050(9) 0.110(11) 0.022(8) -0.027(9) 0.038(8)
C51 0.086(9) 0.077(9) 0.124(10) 0.021(9) -0.038(9) 0.024(8)
C52 0.060(7) 0.079(9) 0.123(10) 0.010(8) -0.061(8) 0.028(7)
C53 0.063(8) 0.097(12) 0.120(10) -0.010(9) -0.063(8) 0.012(8)
C54 0.031(6) 0.104(11) 0.122(11) -0.008(9) -0.030(8) -0.023(7)
C55 0.054(8) 0.093(10) 0.105(11) -0.023(9) -0.025(8) -0.043(8)
C56 0.056(8) 0.075(10) 0.104(10) -0.016(9) 0.012(9) -0.045(8)
C57 0.086(10) 0.085(10) 0.126(11) 0.007(10) 0.055(9) -0.031(9)
C58 0.127(12) 0.085(10) 0.107(11) 0.021(10) 0.069(10) -0.011(10)
C59 0.149(13) 0.074(10) 0.104(11) 0.031(10) 0.046(11) -0.003(11)
C60 0.131(12) 0.080(10) 0.071(9) 0.038(8) 0.035(9) 0.010(10)
C61 0.137(13) 0.075(10) 0.042(8) 0.013(8) 0.027(9) 0.003(10)
C62 0.155(13) 0.093(11) 0.040(8) -0.030(9) -0.001(9) -0.014(11)
C63 0.166(12) 0.086(11) 0.032(5) -0.010(9) -0.003(8) -0.005(11)
C64 0.148(12) 0.083(10) 0.029(6) -0.032(7) -0.007(8) -0.028(10)
C65 0.132(12) 0.059(9) 0.101(10) -0.046(8) 0.007(10) -0.015(10)
C66 0.108(11) 0.048(8) 0.105(11) -0.046(8) 0.017(10) -0.002(9)
C67 0.120(12) 0.046(9) 0.131(12) -0.016(9) -0.009(11) 0.015(10)
C68 0.090(10) 0.054(9) 0.130(11) -0.008(9) -0.050(10) 0.053(8)
C69 0.064(9) 0.075(10) 0.104(10) 0.013(9) 0.012(9) 0.057(8)
C70 0.028(7) 0.083(10) 0.116(11) 0.011(9) -0.008(7) 0.033(7)
C71 0.030(6) 0.104(12) 0.135(11) -0.004(10) -0.012(8) 0.007(7)
C72 0.068(8) 0.099(11) 0.126(10) 0.001(11) 0.052(8) -0.011(9)
C73 0.079(10) 0.108(11) 0.097(10) -0.014(10) 0.058(8) 0.011(9)
C74 0.106(12) 0.098(10) 0.073(9) 0.000(8) 0.056(9) 0.021(9)
C75 0.143(13) 0.094(10) 0.066(9) 0.014(9) 0.048(10) 0.015(10)
C76 0.128(12) 0.087(10) 0.056(9) -0.031(8) 0.041(9) 0.008(10)
C77 0.115(11) 0.080(10) 0.085(10) -0.039(9) 0.039(9) 0.011(10)
C78 0.077(9) 0.096(10) 0.082(9) -0.014(9) 0.035(8) 0.042(9)
Ni1A 0.0114(4) 0.0077(5) 0.0295(5) 0.000 -0.0077(3) 0.000
C1A 0.047(4) 0.036(3) 0.037(3) -0.006(3) -0.011(3) -0.003(3)
N3A 0.0147(19) 0.017(2) 0.033(2) 0.0007(17) -0.0073(17) 0.0000(15)
N2A 0.015(3) 0.011(3) 0.031(3) 0.000 -0.004(2) 0.000
C3A 0.019(2) 0.024(3) 0.033(3) -0.002(2) -0.012(2) -0.001(2)
C4A 0.016(2) 0.017(2) 0.032(3) -0.002(2) -0.0074(19) -0.0031(18)
C5A 0.020(2) 0.014(2) 0.035(3) -0.005(2) -0.009(2) -0.0045(19)
C6A 0.018(2) 0.012(2) 0.038(3) -0.004(2) -0.004(2) -0.0025(18)
C7A 0.022(2) 0.009(2) 0.053(3) -0.003(2) -0.010(2) -0.0019(19)
C8A 0.036(3) 0.011(3) 0.075(5) -0.006(3) -0.019(3) -0.003(2)
C9A 0.051(4) 0.033(4) 0.081(5) -0.029(4) -0.019(4) 0.004(3)
C10A 0.038(3) 0.027(3) 0.079(5) -0.005(3) -0.008(3) 0.017(3)
C11A 0.028(3) 0.011(2) 0.074(4) 0.006(3) -0.016(3) 0.003(2)
C12A 0.021(2) 0.008(2) 0.055(3) 0.002(2) -0.006(2) 0.0002(19)
C13A 0.017(2) 0.012(2) 0.037(3) 0.001(2) -0.004(2) 0.0027(18)
C15A 0.015(2) 0.015(2) 0.036(3) 0.001(2) -0.0050(19) 0.0040(18)
C16A 0.013(2) 0.015(2) 0.031(3) 0.0034(19) -0.0058(19) 0.0026(18)
C17A 0.014(2) 0.019(2) 0.031(3) 0.001(2) -0.0054(19) 0.0029(19)
C18A 0.019(2) 0.027(3) 0.031(3) 0.003(2) -0.011(2) 0.005(2)
C19A 0.026(3) 0.050(4) 0.046(3) 0.014(3) -0.002(2) 0.020(3)
C2A 0.028(3) 0.031(3) 0.039(3) -0.003(2) -0.018(2) -0.006(2)
N1A 0.014(3) 0.011(3) 0.036(3) 0.000 -0.004(2) 0.000
C1B 0.037(5) 0.094(10) 0.053(6) 0.000 -0.005(5) 0.000
C2B 0.047(5) 0.047(6) 0.042(5) 0.000 0.012(4) 0.000
C3B 0.048(5) 0.042(5) 0.030(4) 0.000 -0.007(4) 0.000
C4B 0.037(5) 0.063(7) 0.038(5) 0.000 -0.006(4) 0.000
C5B 0.054(6) 0.090(9) 0.033(5) 0.000 0.006(4) 0.000
C6B 0.073(8) 0.133(14) 0.025(5) 0.000 -0.011(5) 0.000
C1C 0.063(6) 0.109(10) 0.100(8) 0.019(7) 0.010(6) -0.005(6)
C2C 0.126(14) 0.19(2) 0.139(15) -0.025(15) -0.028(12) -0.041(14)
C3C 0.057(7) 0.30(3) 0.19(2) -0.09(2) 0.010(10) 0.003(12)

loop_
_atom_type_symbol
_atom_type_description
_atom_type_scat_dispersion_real
_atom_type_scat_dispersion_imag
_atom_type_scat_source
C C 0.0027 0.0014 'International Tables Vol C Tables 4.2.6.8 and 6.1.1.4'
H H 0.0000 0.0000 'International Tables Vol C Tables 4.2.6.8 and 6.1.1.4'
N N 0.0053 0.0028 'International Tables Vol C Tables 4.2.6.8 and 6.1.1.4'
Ni Ni 0.3436 0.9622 'International Tables Vol C Tables 4.2.6.8 and 6.1.1.4'
Lu Lu -0.2922 5.1425 'International Tables Vol C Tables 4.2.6.8 and 6.1.1.4'

loop_
_geom_angle_atom_site_label_1
_geom_angle_atom_site_label_2
_geom_angle_atom_site_label_3
_geom_angle
_geom_angle_site_symmetry_1
_geom_angle_site_symmetry_3
Lu5 Lu1 Lu5 131(2) . 6
Lu5 Lu1 Lu7 44.7(12) . .
Lu5 Lu1 Lu7 91.2(14) 6 .
Lu5 Lu1 Lu7 91.1(14) . 6
Lu5 Lu1 Lu7 44.7(12) 6 6
Lu7 Lu1 Lu7 47.4(12) . 6
Lu5 Lu1 Lu8 99.5(12) . .
Lu5 Lu1 Lu8 99.5(12) 6 .
Lu7 Lu1 Lu8 133.1(7) . .
Lu7 Lu1 Lu8 133.1(7) 6 .
Lu5 Lu1 Lu6 39.9(11) . 6
Lu5 Lu1 Lu6 112.3(12) 6 6
Lu7 Lu1 Lu6 66.3(6) . 6
Lu7 Lu1 Lu6 96.0(6) 6 6
Lu8 Lu1 Lu6 67.4(5) . 6
Lu5 Lu1 Lu6 112.3(12) . .
Lu5 Lu1 Lu6 39.9(11) 6 .
Lu7 Lu1 Lu6 96.0(6) . .
Lu7 Lu1 Lu6 66.3(6) 6 .
Lu8 Lu1 Lu6 67.4(5) . .
Lu6 Lu1 Lu6 78.1(6) 6 .
Lu5 Lu1 Lu4 53.1(11) . 6
Lu5 Lu1 Lu4 110.0(11) 6 6
Lu7 Lu1 Lu4 80.9(6) . 6
Lu7 Lu1 Lu4 105.0(6) 6 6
Lu8 Lu1 Lu4 52.5(5) . 6
Lu6 Lu1 Lu4 15.0(3) 6 6
Lu6 Lu1 Lu4 71.8(4) . 6
Lu5 Lu1 Lu4 110.0(11) . .
Lu5 Lu1 Lu4 53.1(11) 6 .
Lu7 Lu1 Lu4 105.0(6) . .
Lu7 Lu1 Lu4 80.9(6) 6 .
Lu8 Lu1 Lu4 52.5(5) . .
Lu6 Lu1 Lu4 71.8(4) 6 .
Lu6 Lu1 Lu4 15.0(3) . .
Lu4 Lu1 Lu4 62.5(6) 6 .
Lu5 Lu1 Lu3 83.9(11) . 6
Lu5 Lu1 Lu3 102.5(11) 6 6
Lu7 Lu1 Lu3 114.5(5) . 6
Lu7 Lu1 Lu3 123.9(5) 6 6
Lu8 Lu1 Lu3 18.6(5) . 6
Lu6 Lu1 Lu3 49.1(3) 6 6
Lu6 Lu1 Lu3 64.4(3) . 6
Lu4 Lu1 Lu3 34.1(3) 6 6
Lu4 Lu1 Lu3 49.9(3) . 6
Lu5 Lu1 Lu3 102.5(11) . .
Lu5 Lu1 Lu3 83.9(11) 6 .
Lu7 Lu1 Lu3 123.9(5) . .
Lu7 Lu1 Lu3 114.5(5) 6 .
Lu8 Lu1 Lu3 18.6(5) . .
Lu6 Lu1 Lu3 64.4(3) 6 .
Lu6 Lu1 Lu3 49.1(3) . .
Lu4 Lu1 Lu3 49.9(3) 6 .
Lu4 Lu1 Lu3 34.1(3) . .
Lu3 Lu1 Lu3 20.4(2) 6 .
Lu5 Lu1 Lu2 98.5(11) . .
Lu5 Lu1 Lu2 59.6(11) 6 .
Lu7 Lu1 Lu2 96.1(5) . .
Lu7 Lu1 Lu2 79.5(5) 6 .
Lu8 Lu1 Lu2 53.9(6) . .
Lu6 Lu1 Lu2 60.8(3) 6 .
Lu6 Lu1 Lu2 19.7(3) . .
Lu4 Lu1 Lu2 52.7(3) 6 .
Lu4 Lu1 Lu2 11.5(3) . .
Lu3 Lu1 Lu2 46.65(11) 6 .
Lu3 Lu1 Lu2 35.51(10) . .
Lu4 Lu2 Lu9 94.3(14) . .
Lu4 Lu2 Lu6 45.4(12) . .
Lu9 Lu2 Lu6 50.7(9) . .
Lu4 Lu2 Lu3 68.6(12) . .
Lu9 Lu2 Lu3 157.0(9) . .
Lu6 Lu2 Lu3 108.3(8) . .
Lu4 Lu2 Lu2 129.0(11) . 6
Lu9 Lu2 Lu2 112.4(8) . 6
Lu6 Lu2 Lu2 128.2(6) . 6
Lu3 Lu2 Lu2 71.43(18) . 6
Lu4 Lu2 Lu3 89.6(12) . 6
Lu9 Lu2 Lu3 151.2(7) . 6
Lu6 Lu2 Lu3 120.8(8) . 6
Lu3 Lu2 Lu3 24.5(3) . 6
Lu2 Lu2 Lu3 46.95(13) 6 6
Lu4 Lu2 Lu8 67.0(12) . .
Lu9 Lu2 Lu8 137.5(10) . .
Lu6 Lu2 Lu8 96.2(9) . .
Lu3 Lu2 Lu8 22.0(5) . .
Lu2 Lu2 Lu8 64.0(2) 6 .
Lu3 Lu2 Lu8 25.0(4) 6 .
Lu4 Lu2 Lu4 118.4(14) . 6
Lu9 Lu2 Lu4 116.6(8) . 6
Lu6 Lu2 Lu4 122.3(7) . 6
Lu3 Lu2 Lu4 63.5(3) . 6
Lu2 Lu2 Lu4 10.6(3) 6 6
Lu3 Lu2 Lu4 39.3(3) 6 6
Lu8 Lu2 Lu4 54.0(4) . 6
Lu4 Lu2 Lu9 134.5(11) . 6
Lu9 Lu2 Lu9 95.2(10) . 6
Lu6 Lu2 Lu9 117.7(6) . 6
Lu3 Lu2 Lu9 87.2(3) . 6
Lu2 Lu2 Lu9 17.1(2) 6 6
Lu3 Lu2 Lu9 62.9(3) 6 6
Lu8 Lu2 Lu9 76.3(3) . 6
Lu4 Lu2 Lu9 23.7(3) 6 6
Lu4 Lu2 Lu5 61.1(11) . 6
Lu9 Lu2 Lu5 82.7(9) . 6
Lu6 Lu2 Lu5 52.5(8) . 6
Lu3 Lu2 Lu5 75.7(3) . 6
Lu2 Lu2 Lu5 79.5(3) 6 6
Lu3 Lu2 Lu5 74.3(3) 6 6
Lu8 Lu2 Lu5 54.9(6) . 6
Lu4 Lu2 Lu5 71.3(4) 6 6
Lu9 Lu2 Lu5 76.2(4) 6 6
Lu4 Lu2 Lu6 119.7(11) . 6
Lu9 Lu2 Lu6 103.1(8) . 6
Lu6 Lu2 Lu6 112.3(9) . 6
Lu3 Lu2 Lu6 74.6(3) . 6
Lu2 Lu2 Lu6 16.0(3) 6 6
Lu3 Lu2 Lu6 51.3(3) 6 6
Lu8 Lu2 Lu6 61.4(4) . 6
Lu4 Lu2 Lu6 13.8(3) 6 6
Lu9 Lu2 Lu6 15.6(3) 6 6
Lu5 Lu2 Lu6 64.6(4) 6 6
Lu4 Lu2 Lu7 70.7(11) . 6
Lu9 Lu2 Lu7 73.3(8) . 6
Lu6 Lu2 Lu7 52.5(7) . 6
Lu3 Lu2 Lu7 86.3(2) . 6
Lu2 Lu2 Lu7 76.4(2) 6 6
Lu3 Lu2 Lu7 81.2(2) 6 6
Lu8 Lu2 Lu7 64.7(6) . 6
Lu4 Lu2 Lu7 69.8(4) 6 6
Lu9 Lu2 Lu7 69.8(3) 6 6
Lu5 Lu2 Lu7 12.4(3) 6 6
Lu6 Lu2 Lu7 60.6(3) 6 6
Lu3 Lu3 Lu8 60.8(7) 6 .
Lu3 Lu3 Lu4 124.9(4) 6 .
Lu8 Lu3 Lu4 113.4(12) . .
Lu3 Lu3 Lu2 108.57(18) 6 .
Lu8 Lu3 Lu2 118.0(13) . .
Lu4 Lu3 Lu2 19.9(5) . .
Lu3 Lu3 Lu6 121.1(3) 6 .
Lu8 Lu3 Lu6 103.8(12) . .
Lu4 Lu3 Lu6 9.6(6) . .
Lu2 Lu3 Lu6 24.6(4) . .
Lu3 Lu3 Lu2 46.95(13) 6 6
Lu8 Lu3 Lu2 84.8(11) . 6
Lu4 Lu3 Lu2 78.8(5) . 6
Lu2 Lu3 Lu2 61.62(15) . 6
Lu6 Lu3 Lu2 77.2(3) . 6
Lu3 Lu3 Lu4 34.8(3) 6 6
Lu8 Lu3 Lu4 71.4(10) . 6
Lu4 Lu3 Lu4 90.1(7) . 6
Lu2 Lu3 Lu4 74.6(3) . 6
Lu6 Lu3 Lu4 86.8(4) . 6
Lu2 Lu3 Lu4 14.7(3) 6 6
Lu3 Lu3 Lu9 110.1(3) 6 .
Lu8 Lu3 Lu9 112.2(13) . .
Lu4 Lu3 Lu9 15.5(6) . .
Lu2 Lu3 Lu9 7.2(3) . .
Lu6 Lu3 Lu9 18.1(5) . .
Lu2 Lu3 Lu9 63.5(3) 6 .
Lu4 Lu3 Lu9 75.5(4) 6 .
Lu3 Lu3 Lu1 79.79(11) 6 .
Lu8 Lu3 Lu1 42.5(12) . .
Lu4 Lu3 Lu1 71.4(4) . .
Lu2 Lu3 Lu1 76.15(14) . .
Lu6 Lu3 Lu1 61.9(3) . .
Lu2 Lu3 Lu1 69.58(11) 6 .
Lu4 Lu3 Lu1 64.1(3) 6 .
Lu9 Lu3 Lu1 69.9(3) . .
Lu3 Lu3 Lu5 91.4(3) 6 6
Lu8 Lu3 Lu5 53.6(12) . 6
Lu4 Lu3 Lu5 59.8(5) . 6
Lu2 Lu3 Lu5 67.1(3) . 6
Lu6 Lu3 Lu5 50.2(5) . 6
Lu2 Lu3 Lu5 73.9(3) 6 6
Lu4 Lu3 Lu5 71.4(4) 6 6
Lu9 Lu3 Lu5 60.4(4) . 6
Lu1 Lu3 Lu5 12.7(3) . 6
Lu3 Lu3 Lu6 41.9(2) 6 6
Lu8 Lu3 Lu6 68.1(11) . 6
Lu4 Lu3 Lu6 83.5(4) . 6
Lu2 Lu3 Lu6 69.9(3) . 6
Lu6 Lu3 Lu6 79.2(5) . 6
Lu2 Lu3 Lu6 17.1(3) 6 6
Lu4 Lu3 Lu6 9.6(4) 6 6
Lu9 Lu3 Lu6 69.7(4) . 6
Lu1 Lu3 Lu6 55.2(3) . 6
Lu5 Lu3 Lu6 61.9(4) 6 6
Lu3 Lu3 Lu5 69.3(3) 6 .
Lu8 Lu3 Lu5 42.3(13) . .
Lu4 Lu3 Lu5 75.3(5) . .
Lu2 Lu3 Lu5 75.9(3) . .
Lu6 Lu3 Lu5 66.2(4) . .
Lu2 Lu3 Lu5 58.9(3) 6 .
Lu4 Lu3 Lu5 52.5(4) 6 .
Lu9 Lu3 Lu5 70.6(4) . .
Lu1 Lu3 Lu5 11.7(3) . .
Lu5 Lu3 Lu5 22.2(5) 6 .
Lu6 Lu3 Lu5 43.9(4) 6 .
Lu2 Lu4 Lu6 98(2) . .
Lu2 Lu4 Lu9 50.8(12) . .
Lu6 Lu4 Lu9 49.4(17) . .
Lu2 Lu4 Lu3 91.5(14) . .
Lu6 Lu4 Lu3 148.0(19) . .
Lu9 Lu4 Lu3 139.6(15) . .
Lu2 Lu4 Lu8 98.8(14) . .
Lu6 Lu4 Lu8 123.4(19) . .
Lu9 Lu4 Lu8 133.4(12) . .
Lu3 Lu4 Lu8 24.7(6) . .
Lu2 Lu4 Lu3 75.6(12) . 6
Lu6 Lu4 Lu3 137.1(16) . 6
Lu9 Lu4 Lu3 120.1(13) . 6
Lu3 Lu4 Lu3 20.3(3) . 6
Lu8 Lu4 Lu3 25.5(5) . 6
Lu2 Lu4 Lu5 106.6(12) . 6
Lu6 Lu4 Lu5 63.2(16) . 6
Lu9 Lu4 Lu5 92.4(10) . 6
Lu3 Lu4 Lu5 84.8(6) . 6
Lu8 Lu4 Lu5 60.1(7) . 6
Lu3 Lu4 Lu5 77.7(5) 6 6
Lu2 Lu4 Lu2 40.4(10) . 6
Lu6 Lu4 Lu2 108.3(16) . 6
Lu9 Lu4 Lu2 78.2(11) . 6
Lu3 Lu4 Lu2 61.9(5) . 6
Lu8 Lu4 Lu2 60.2(5) . 6
Lu3 Lu4 Lu2 41.9(3) 6 6
Lu5 Lu4 Lu2 76.8(4) 6 6
Lu2 Lu4 Lu1 100.7(12) . .
Lu6 Lu4 Lu1 73.8(15) . .
Lu9 Lu4 Lu1 96.6(9) . .
Lu3 Lu4 Lu1 74.5(4) . .
Lu8 Lu4 Lu1 50.0(6) . .
Lu3 Lu4 Lu1 66.0(3) 6 .
Lu5 Lu4 Lu1 11.8(3) 6 .
Lu2 Lu4 Lu1 67.1(3) 6 .
Lu2 Lu4 Lu7 97.5(12) . 6
Lu6 Lu4 Lu7 55.3(14) . 6
Lu9 Lu4 Lu7 80.1(9) . 6
Lu3 Lu4 Lu7 93.4(5) . 6
Lu8 Lu4 Lu7 69.1(7) . 6
Lu3 Lu4 Lu7 83.0(4) 6 6
Lu5 Lu4 Lu7 12.3(4) 6 6
Lu2 Lu4 Lu7 73.2(4) 6 6
Lu1 Lu4 Lu7 19.2(2) . 6
Lu2 Lu4 Lu4 51.0(11) . 6
Lu6 Lu4 Lu4 109.6(15) . 6
Lu9 Lu4 Lu4 86.2(10) . 6
Lu3 Lu4 Lu4 55.1(4) . 6
Lu8 Lu4 Lu4 50.3(5) . 6
Lu3 Lu4 Lu4 34.8(3) 6 6
Lu5 Lu4 Lu4 69.2(4) 6 6
Lu2 Lu4 Lu4 10.6(3) 6 6
Lu1 Lu4 Lu4 58.8(3) . 6
Lu7 Lu4 Lu4 67.5(3) 6 6
Lu2 Lu4 Lu9 37.3(10) . 6
Lu6 Lu4 Lu9 94.6(16) . 6
Lu9 Lu4 Lu9 65.9(11) . 6
Lu3 Lu4 Lu9 75.1(5) . 6
Lu8 Lu4 Lu9 69.9(5) . 6
Lu3 Lu4 Lu9 54.8(3) 6 6
Lu5 Lu4 Lu9 71.9(5) 6 6
Lu2 Lu4 Lu9 14.0(2) 6 6
Lu1 Lu4 Lu9 64.3(3) . 6
Lu7 Lu4 Lu9 65.8(4) 6 6
Lu4 Lu4 Lu9 20.3(3) 6 6
Lu1 Lu5 Lu7 93(2) . .
Lu1 Lu5 Lu7 55.1(11) . 6
Lu7 Lu5 Lu7 38.9(16) . 6
Lu1 Lu5 Lu5 24.6(12) . 6
Lu7 Lu5 Lu5 72(2) . 6
Lu7 Lu5 Lu5 33.4(7) 6 6
Lu1 Lu5 Lu6 129.7(13) . 6
Lu7 Lu5 Lu6 102(2) . 6
Lu7 Lu5 Lu6 116.9(11) 6 6
Lu5 Lu5 Lu6 120.0(5) 6 6
Lu1 Lu5 Lu8 65.4(11) . .
Lu7 Lu5 Lu8 139.5(19) . .
Lu7 Lu5 Lu8 106.3(8) 6 .
Lu5 Lu5 Lu8 76.1(4) 6 .
Lu6 Lu5 Lu8 72.6(7) 6 .
Lu1 Lu5 Lu4 115.1(13) . 6
Lu7 Lu5 Lu4 114.3(19) . 6
Lu7 Lu5 Lu4 118.1(11) 6 6
Lu5 Lu5 Lu4 110.8(4) 6 6
Lu6 Lu5 Lu4 16.8(3) 6 6
Lu8 Lu5 Lu4 55.8(6) . 6
Lu1 Lu5 Lu2 108.8(12) . 6
Lu7 Lu5 Lu2 105.1(17) . 6
Lu7 Lu5 Lu2 105.7(10) 6 6
Lu5 Lu5 Lu2 100.5(3) 6 6
Lu6 Lu5 Lu2 20.9(4) 6 6
Lu8 Lu5 Lu2 56.9(6) . 6
Lu4 Lu5 Lu2 12.4(3) 6 6
Lu1 Lu5 Lu9 121.2(12) . 6
Lu7 Lu5 Lu9 91.7(18) . 6
Lu7 Lu5 Lu9 102.2(10) 6 6
Lu5 Lu5 Lu9 107.2(4) 6 6
Lu6 Lu5 Lu9 14.8(4) 6 6
Lu8 Lu5 Lu9 74.2(7) . 6
Lu4 Lu5 Lu9 22.7(4) 6 6
Lu2 Lu5 Lu9 17.3(3) 6 6
Lu1 Lu5 Lu3 83.3(12) . 6
Lu7 Lu5 Lu3 134.5(16) . 6
Lu7 Lu5 Lu3 112.9(8) 6 6
Lu5 Lu5 Lu3 88.6(3) 6 6
Lu6 Lu5 Lu3 52.2(4) 6 6
Lu8 Lu5 Lu3 20.4(5) . 6
Lu4 Lu5 Lu3 35.4(3) 6 6
Lu2 Lu5 Lu3 37.22(19) 6 6
Lu9 Lu5 Lu3 54.4(4) 6 6
Lu1 Lu5 Lu6 56.4(10) . .
Lu7 Lu5 Lu6 79.4(16) . .
Lu7 Lu5 Lu6 52.6(7) 6 .
Lu5 Lu5 Lu6 40.5(4) 6 .
Lu6 Lu5 Lu6 79.4(7) 6 .
Lu8 Lu5 Lu6 60.1(5) . .
Lu4 Lu5 Lu6 71.6(5) 6 .
Lu2 Lu5 Lu6 60.4(4) 6 .
Lu9 Lu5 Lu6 67.1(5) 6 .
Lu3 Lu5 Lu6 60.8(4) 6 .
Lu1 Lu5 Lu3 65.8(11) . .
Lu7 Lu5 Lu3 123.7(17) . .
Lu7 Lu5 Lu3 95.0(7) 6 .
Lu5 Lu5 Lu3 69.2(3) 6 .
Lu6 Lu5 Lu3 65.9(5) 6 .
Lu8 Lu5 Lu3 17.0(5) . .
Lu4 Lu5 Lu3 49.8(4) 6 .
Lu2 Lu5 Lu3 46.8(2) 6 .
Lu9 Lu5 Lu3 63.5(4) 6 .
Lu3 Lu5 Lu3 19.3(2) 6 .
Lu6 Lu5 Lu3 44.9(3) . .
Lu4 Lu6 Lu9 87(2) . .
Lu4 Lu6 Lu2 36.5(14) . .
Lu9 Lu6 Lu2 52.2(14) . .
Lu4 Lu6 Lu5 100.0(17) . 6
Lu9 Lu6 Lu5 119.6(13) . 6
Lu2 Lu6 Lu5 106.6(8) . 6
Lu4 Lu6 Lu3 22.4(14) . .
Lu9 Lu6 Lu3 98.8(16) . .
Lu2 Lu6 Lu3 47.1(6) . .
Lu5 Lu6 Lu3 77.6(5) 6 .
Lu4 Lu6 Lu7 110.8(16) . 6
Lu9 Lu6 Lu7 108.4(13) . 6
Lu2 Lu6 Lu7 108.6(8) . 6
Lu5 Lu6 Lu7 15.1(4) 6 6
Lu3 Lu6 Lu7 88.9(5) . 6
Lu4 Lu6 Lu1 91.2(15) . .
Lu9 Lu6 Lu1 114.0(12) . .
Lu2 Lu6 Lu1 96.2(7) . .
Lu5 Lu6 Lu1 10.4(3) 6 .
Lu3 Lu6 Lu1 69.0(3) . .
Lu7 Lu6 Lu1 20.3(2) 6 .
Lu4 Lu6 Lu8 43.9(15) . .
Lu9 Lu6 Lu8 108.9(16) . .
Lu2 Lu6 Lu8 62.3(8) . .
Lu5 Lu6 Lu8 56.1(6) 6 .
Lu3 Lu6 Lu8 21.5(5) . .
Lu7 Lu6 Lu8 67.9(6) 6 .
Lu1 Lu6 Lu8 47.7(5) . .
Lu4 Lu6 Lu2 57.9(15) . 6
Lu9 Lu6 Lu2 59.6(12) . 6
Lu2 Lu6 Lu2 35.8(5) . 6
Lu5 Lu6 Lu2 74.2(4) 6 6
Lu3 Lu6 Lu2 51.4(3) . 6
Lu7 Lu6 Lu2 73.4(4) 6 6
Lu1 Lu6 Lu2 64.5(2) . 6
Lu8 Lu6 Lu2 51.5(4) . 6
Lu4 Lu6 Lu7 102.2(15) . .
Lu9 Lu6 Lu7 99.5(12) . .
Lu2 Lu6 Lu7 96.3(7) . .
Lu5 Lu6 Lu7 20.2(4) 6 .
Lu3 Lu6 Lu7 81.5(4) . .
Lu7 Lu6 Lu7 12.5(4) 6 .
Lu1 Lu6 Lu7 18.4(2) . .
Lu8 Lu6 Lu7 61.7(5) . .
Lu2 Lu6 Lu7 60.9(3) 6 .
Lu4 Lu6 Lu3 33.3(13) . 6
Lu9 Lu6 Lu3 89.2(15) . 6
Lu2 Lu6 Lu3 42.1(6) . 6
Lu5 Lu6 Lu3 70.2(5) 6 6
Lu3 Lu6 Lu3 17.0(2) . 6
Lu7 Lu6 Lu3 78.6(4) 6 6
Lu1 Lu6 Lu3 60.3(3) . 6
Lu8 Lu6 Lu3 20.5(4) . 6
Lu2 Lu6 Lu3 35.49(18) 6 6
Lu7 Lu6 Lu3 69.1(3) . 6
Lu4 Lu6 Lu5 90.0(15) . .
Lu9 Lu6 Lu5 102.7(12) . .
Lu2 Lu6 Lu5 88.6(7) . .
Lu5 Lu6 Lu5 19.5(5) 6 .
Lu3 Lu6 Lu5 68.9(4) . .
Lu7 Lu6 Lu5 21.5(3) 6 .
Lu1 Lu6 Lu5 11.3(3) . .
Lu8 Lu6 Lu5 49.0(5) . .
Lu2 Lu6 Lu5 55.0(3) 6 .
Lu7 Lu6 Lu5 12.7(2) . .
Lu3 Lu6 Lu5 57.3(3) 6 .
Lu5 Lu7 Lu7 108(2) . 6
Lu5 Lu7 Lu1 42.5(17) . .
Lu7 Lu7 Lu1 66.3(6) 6 .
Lu5 Lu7 Lu5 74(2) . 6
Lu7 Lu7 Lu5 33.4(7) 6 6
Lu1 Lu7 Lu5 33.7(10) . 6
Lu5 Lu7 Lu6 62.6(18) . 6
Lu7 Lu7 Lu6 122.3(4) 6 6
Lu1 Lu7 Lu6 93.4(6) . 6
Lu5 Lu7 Lu6 105.9(9) 6 6
Lu5 Lu7 Lu4 53.4(16) . 6
Lu7 Lu7 Lu4 112.6(4) 6 6
Lu1 Lu7 Lu4 79.9(5) . 6
Lu5 Lu7 Lu4 92.5(8) 6 6
Lu6 Lu7 Lu4 14.0(3) 6 6
Lu5 Lu7 Lu9 74.9(17) . 6
Lu7 Lu7 Lu9 110.9(4) 6 6
Lu1 Lu7 Lu9 98.5(5) . 6
Lu5 Lu7 Lu9 102.1(9) 6 6
Lu6 Lu7 Lu9 15.6(3) 6 6
Lu4 Lu7 Lu9 21.6(3) 6 6
Lu5 Lu7 Lu8 32.1(15) . .
Lu7 Lu7 Lu8 82.6(2) 6 .
Lu1 Lu7 Lu8 33.4(5) . .
Lu5 Lu7 Lu8 51.7(7) 6 .
Lu6 Lu7 Lu8 60.5(5) 6 .
Lu4 Lu7 Lu8 46.8(4) 6 .
Lu9 Lu7 Lu8 65.2(5) 6 .
Lu5 Lu7 Lu6 87.9(16) . .
Lu7 Lu7 Lu6 45.2(4) 6 .
Lu1 Lu7 Lu6 65.6(6) . .
Lu5 Lu7 Lu6 42.9(9) 6 .
Lu6 Lu7 Lu6 77.1(7) 6 .
Lu4 Lu7 Lu6 68.1(4) 6 .
Lu9 Lu7 Lu6 66.6(5) 6 .
Lu8 Lu7 Lu6 55.8(4) . .
Lu5 Lu7 Lu2 62.5(16) . 6
Lu7 Lu7 Lu2 103.6(2) 6 6
Lu1 Lu7 Lu2 82.4(4) . 6
Lu5 Lu7 Lu2 88.3(8) 6 6
Lu6 Lu7 Lu2 18.9(3) 6 6
Lu4 Lu7 Lu2 11.8(3) 6 6
Lu9 Lu7 Lu2 16.1(2) 6 6
Lu8 Lu7 Lu2 49.2(4) . 6
Lu6 Lu7 Lu2 58.5(3) . 6
Lu5 Lu7 Lu9 91.8(15) . .
Lu7 Lu7 Lu9 56.3(3) 6 .
Lu1 Lu7 Lu9 77.4(5) . .
Lu5 Lu7 Lu9 57.2(9) 6 .
Lu6 Lu7 Lu9 66.9(5) 6 .
Lu4 Lu7 Lu9 60.4(4) 6 .
Lu9 Lu7 Lu9 54.5(6) 6 .
Lu8 Lu7 Lu9 61.0(5) . .
Lu6 Lu7 Lu9 14.4(3) . .
Lu2 Lu7 Lu9 49.4(3) 6 .
Lu5 Lu7 Lu4 75.5(15) . .
Lu7 Lu7 Lu4 54.8(3) 6 .
Lu1 Lu7 Lu4 58.5(5) . .
Lu5 Lu7 Lu4 43.4(8) 6 .
Lu6 Lu7 Lu4 68.3(4) 6 .
Lu4 Lu7 Lu4 57.7(5) 6 .
Lu9 Lu7 Lu4 60.2(4) 6 .
Lu8 Lu7 Lu4 43.6(4) . .
Lu6 Lu7 Lu4 12.9(3) . .
Lu2 Lu7 Lu4 49.4(3) 6 .
Lu9 Lu7 Lu4 19.1(3) . .
Lu3 Lu8 Lu3 58.3(14) . 6
Lu3 Lu8 Lu1 118.9(15) . .
Lu3 Lu8 Lu1 118.9(15) 6 .
Lu3 Lu8 Lu4 83.0(13) . 6
Lu3 Lu8 Lu4 42.0(9) 6 6
Lu1 Lu8 Lu4 77.5(7) . 6
Lu3 Lu8 Lu4 42.0(9) . .
Lu3 Lu8 Lu4 83.0(13) 6 .
Lu1 Lu8 Lu4 77.5(7) . .
Lu4 Lu8 Lu4 79.3(10) 6 .
Lu3 Lu8 Lu5 106.0(13) . 6
Lu3 Lu8 Lu5 120.7(17) 6 6
Lu1 Lu8 Lu5 15.2(4) . 6
Lu4 Lu8 Lu5 82.5(8) 6 6
Lu4 Lu8 Lu5 64.1(7) . 6
Lu3 Lu8 Lu5 120.7(17) . .
Lu3 Lu8 Lu5 106.0(14) 6 .
Lu1 Lu8 Lu5 15.2(4) . .
Lu4 Lu8 Lu5 64.1(7) 6 .
Lu4 Lu8 Lu5 82.5(8) . .
Lu5 Lu8 Lu5 27.9(7) 6 .
Lu3 Lu8 Lu2 40.0(9) . .
Lu3 Lu8 Lu2 70.2(12) 6 .
Lu1 Lu8 Lu2 79.5(7) . .
Lu4 Lu8 Lu2 65.8(7) 6 .
Lu4 Lu8 Lu2 14.2(4) . .
Lu5 Lu8 Lu2 68.3(7) 6 .
Lu5 Lu8 Lu2 80.9(8) . .
Lu3 Lu8 Lu2 70.2(12) . 6
Lu3 Lu8 Lu2 40.0(9) 6 6
Lu1 Lu8 Lu2 79.5(7) . 6
Lu4 Lu8 Lu2 14.2(4) 6 6
Lu4 Lu8 Lu2 65.8(7) . 6
Lu5 Lu8 Lu2 80.9(8) 6 6
Lu5 Lu8 Lu2 68.3(7) . 6
Lu2 Lu8 Lu2 52.0(5) . 6
Lu3 Lu8 Lu6 91.5(14) . 6
Lu3 Lu8 Lu6 54.7(10) 6 6
Lu1 Lu8 Lu6 64.9(6) . 6
Lu4 Lu8 Lu6 12.8(4) 6 6
Lu4 Lu8 Lu6 79.3(8) . 6
Lu5 Lu8 Lu6 70.9(7) 6 6
Lu5 Lu8 Lu6 51.3(6) . 6
Lu2 Lu8 Lu6 67.1(6) . 6
Lu2 Lu8 Lu6 21.5(4) 6 6
Lu3 Lu8 Lu6 54.7(10) . .
Lu3 Lu8 Lu6 91.4(14) 6 .
Lu1 Lu8 Lu6 64.9(6) . .
Lu4 Lu8 Lu6 79.3(8) 6 .
Lu4 Lu8 Lu6 12.8(4) . .
Lu5 Lu8 Lu6 51.3(6) 6 .
Lu5 Lu8 Lu6 70.9(7) . .
Lu2 Lu8 Lu6 21.5(4) . .
Lu2 Lu8 Lu6 67.2(6) 6 .
Lu6 Lu8 Lu6 76.4(8) 6 .
Lu3 Lu8 Lu7 113.0(15) . .
Lu3 Lu8 Lu7 105.4(14) 6 .
Lu1 Lu8 Lu7 13.5(3) . .
Lu4 Lu8 Lu7 64.1(6) 6 .
Lu4 Lu8 Lu7 74.2(7) . .
Lu5 Lu8 Lu7 22.0(4) 6 .
Lu5 Lu8 Lu7 8.4(4) . .
Lu2 Lu8 Lu7 73.0(6) . .
Lu2 Lu8 Lu7 66.1(5) 6 .
Lu6 Lu8 Lu7 51.6(5) 6 .
Lu6 Lu8 Lu7 62.5(6) . .
Lu6 Lu9 Lu2 77.1(12) . .
Lu6 Lu9 Lu4 43.4(11) . .
Lu2 Lu9 Lu4 35.0(8) . .
Lu6 Lu9 Lu3 63.2(13) . .
Lu2 Lu9 Lu3 15.8(6) . .
Lu4 Lu9 Lu3 24.9(10) . .
Lu6 Lu9 Lu2 104.8(13) . 6
Lu2 Lu9 Lu2 50.5(7) . 6
Lu4 Lu9 Lu2 78.1(10) . 6
Lu3 Lu9 Lu2 53.6(3) . 6
Lu6 Lu9 Lu5 45.6(11) . 6
Lu2 Lu9 Lu5 80.0(7) . 6
Lu4 Lu9 Lu5 64.9(9) . 6
Lu3 Lu9 Lu5 65.2(4) . 6
Lu2 Lu9 Lu5 72.4(4) 6 6
Lu6 Lu9 Lu9 113.0(12) . 6
Lu2 Lu9 Lu9 67.6(8) . 6
Lu4 Lu9 Lu9 93.8(10) . 6
Lu3 Lu9 Lu9 69.9(3) . 6
Lu2 Lu9 Lu9 17.1(2) 6 6
Lu5 Lu9 Lu9 72.8(4) 6 6
Lu6 Lu9 Lu7 56.0(12) . 6
Lu2 Lu9 Lu7 90.6(7) . 6
Lu4 Lu9 Lu7 78.3(9) . 6
Lu3 Lu9 Lu7 76.7(3) . 6
Lu2 Lu9 Lu7 72.9(3) 6 6
Lu5 Lu9 Lu7 13.5(3) 6 6
Lu9 Lu9 Lu7 69.1(4) 6 6
Lu6 Lu9 Lu4 97.1(12) . 6
Lu2 Lu9 Lu4 49.4(7) . 6
Lu4 Lu9 Lu4 73.4(11) . 6
Lu3 Lu9 Lu4 49.7(3) . 6
Lu2 Lu9 Lu4 8.2(2) 6 6
Lu5 Lu9 Lu4 64.4(4) 6 6
Lu9 Lu9 Lu4 20.3(3) 6 6
Lu7 Lu9 Lu4 65.6(4) 6 6
Lu6 Lu9 Lu3 75.6(13) . 6
Lu2 Lu9 Lu3 21.4(5) . 6
Lu4 Lu9 Lu3 42.5(10) . 6
Lu3 Lu9 Lu3 18.1(2) . 6
Lu2 Lu9 Lu3 35.63(16) 6 6
Lu5 Lu9 Lu3 63.3(4) 6 6
Lu9 Lu9 Lu3 51.8(2) 6 6
Lu7 Lu9 Lu3 71.9(3) 6 6
Lu4 Lu9 Lu3 31.7(3) 6 6
Lu6 Lu9 Lu8 56.9(13) . .
Lu2 Lu9 Lu8 32.2(7) . .
Lu4 Lu9 Lu8 32.3(8) . .
Lu3 Lu9 Lu8 18.0(4) . .
Lu2 Lu9 Lu8 50.0(3) 6 .
Lu5 Lu9 Lu8 47.8(5) 6 .
Lu9 Lu9 Lu8 63.5(3) 6 .
Lu7 Lu9 Lu8 58.8(5) 6 .
Lu4 Lu9 Lu8 43.6(3) 6 .
Lu3 Lu9 Lu8 19.4(3) 6 .
Lu6 Lu9 Lu1 52.4(11) . .
Lu2 Lu9 Lu1 73.3(6) . .
Lu4 Lu9 Lu1 63.7(8) . .
Lu3 Lu9 Lu1 59.5(2) . .
Lu2 Lu9 Lu1 62.42(19) 6 .
Lu5 Lu9 Lu1 10.0(3) 6 .
Lu9 Lu9 Lu1 63.6(3) 6 .
Lu7 Lu9 Lu1 17.32(19) 6 .
Lu4 Lu9 Lu1 54.4(3) 6 .
Lu3 Lu9 Lu1 55.10(17) 6 .
Lu8 Lu9 Lu1 41.5(4) . .
C9 C1 C2 125.3 . .
C9 C1 C5 115.0 . .
C2 C1 C5 107.0 . .
C1 C2 C12 120.5 . .
C1 C2 C3 116.8 . .
C12 C2 C3 117.4 . .
C15 C3 C4 126.9 . .
C15 C3 C2 119.0 . .
C4 C3 C2 101.6 . .
C3 C4 C18 114.9 . .
C3 C4 C5 109.1 . .
C18 C4 C5 119.2 . .
C6 C5 C1 126.1 . .
C6 C5 C4 118.8 . .
C1 C5 C4 105.2 . .
C5 C6 C7 117.4 . .
C5 C6 C20 125.2 . .
C7 C6 C20 113.1 . .
C6 C7 C23 119.9 . .
C6 C7 C8 119.0 . .
C23 C7 C8 109.0 . .
C25 C8 C7 105.7 . .
C25 C8 C9 120.6 . .
C7 C8 C9 113.4 . .
C1 C9 C10 118.9 . .
C1 C9 C8 124.2 . .
C10 C9 C8 116.0 . .
C9 C10 C27 120.2 . .
C9 C10 C11 112.8 . .
C27 C10 C11 122.5 . .
C12 C11 C10 124.9 . .
C12 C11 C29 121.1 . .
C10 C11 C29 101.2 . .
C11 C12 C13 126.1 . .
C11 C12 C2 114.6 . .
C13 C12 C2 115.3 . .
C31 C13 C12 117.1 . .
C31 C13 C14 111.6 . .
C12 C13 C14 122.6 . .
C15 C14 C33 128.6 . .
C15 C14 C13 118.6 . .
C33 C14 C13 101.9 . .
C14 C15 C16 115.9 . .
C14 C15 C3 124.2 . .
C16 C15 C3 118.9 . .
C15 C16 C35 115.6 . .
C15 C16 C17 115.8 . .
C35 C16 C17 116.6 . .
C18 C17 C16 127.3 . .
C18 C17 C38 100.0 . .
C16 C17 C38 119.6 . .
C17 C18 C19 121.3 . .
C17 C18 C4 114.2 . .
C19 C18 C4 117.1 . .
C20 C19 C18 125.5 . .
C20 C19 C39 119.1 . .
C18 C19 C39 100.4 . .
C19 C20 C21 118.4 . .
C19 C20 C6 113.6 . .
C21 C20 C6 119.3 . .
C22 C21 C41 105.5 . .
C22 C21 C20 125.2 . .
C41 C21 C20 117.7 . .
C21 C22 C43 114.1 . .
C21 C22 C23 116.1 . .
C43 C22 C23 118.7 . .
C22 C23 C7 125.6 . .
C22 C23 C24 117.5 . .
C7 C23 C24 107.4 . .
C23 C24 C25 108.9 . .
C23 C24 C45 120.4 . .
C25 C24 C45 110.1 . .
C24 C25 C8 108.2 . .
C24 C25 C26 128.8 . .
C8 C25 C26 117.2 . .
C47 C26 C27 113.3 . .
C47 C26 C25 115.8 . .
C27 C26 C25 119.1 . .
C28 C27 C10 91.2 . .
C28 C27 C26 135.1 . .
C10 C27 C26 123.9 . .
C49 C28 C27 114.7 . .
C49 C28 C29 108.8 . .
C27 C28 C29 127.1 . .
C30 C29 C28 135.1 . .
C30 C29 C11 114.2 . .
C28 C29 C11 97.9 . .
C29 C30 C51 106.5 . .
C29 C30 C31 125.1 . .
C51 C30 C31 117.5 . .
C13 C31 C32 104.7 . .
C13 C31 C30 116.1 . .
C32 C31 C30 127.4 . .
C33 C32 C31 104.4 . .
C33 C32 C53 127.5 . .
C31 C32 C53 114.6 . .
C34 C33 C14 118.9 . .
C34 C33 C32 114.9 . .
C14 C33 C32 117.4 . .
C33 C34 C35 117.2 . .
C33 C34 C55 128.3 . .
C35 C34 C55 104.5 . .
C34 C35 C16 121.8 . .
C34 C35 C36 103.4 . .
C16 C35 C36 122.6 . .
C56 C36 C35 116.5 . .
C56 C36 C37 110.8 . .
C35 C36 C37 122.8 . .
C59 C37 C36 123.6 . .
C59 C37 C38 117.9 . .
C36 C37 C38 114.3 . .
C39 C38 C17 111.0 . .
C39 C38 C37 114.0 . .
C17 C38 C37 122.1 . .
C40 C39 C38 129.1 . .
C40 C39 C19 118.8 . .
C38 C39 C19 106.8 . .
C41 C40 C39 119.4 . .
C41 C40 C60 117.7 . .
C39 C40 C60 115.5 . .
C40 C41 C21 124.9 . .
C40 C41 C42 119.2 . .
C21 C41 C42 110.1 . .
C43 C42 C63 114.9 . .
C43 C42 C41 98.9 . .
C63 C42 C41 133.9 . .
C42 C43 C22 111.4 . .
C42 C43 C44 114.8 . .
C22 C43 C44 123.0 . .
C45 C44 C64 110.9 . .
C45 C44 C43 117.0 . .
C64 C44 C43 113.8 . .
C44 C45 C46 115.0 . .
C44 C45 C24 121.3 . .
C46 C45 C24 119.6 . .
C45 C46 C65 114.9 . .
C45 C46 C47 127.1 . .
C65 C46 C47 109.0 . .
C26 C47 C46 117.7 . .
C26 C47 C48 108.8 . .
C46 C47 C48 118.4 . .
C67 C48 C49 106.2 . .
C67 C48 C47 109.8 . .
C49 C48 C47 135.0 . .
C28 C49 C50 131.6 . .
C28 C49 C48 112.5 . .
C50 C49 C48 108.8 . .
C49 C50 C68 107.6 . .
C49 C50 C51 107.7 . .
C68 C50 C51 136.9 . .
C30 C51 C50 128.1 . .
C30 C51 C52 115.5 . .
C50 C51 C52 104.5 . .
C53 C52 C70 118.3 . .
C53 C52 C51 118.4 . .
C70 C52 C51 109.6 . .
C52 C53 C32 126.5 . .
C52 C53 C54 105.3 . .
C32 C53 C54 117.2 . .
C71 C54 C53 110.2 . .
C71 C54 C55 124.4 . .
C53 C54 C55 112.3 . .
C56 C55 C34 119.6 . .
C56 C55 C54 114.0 . .
C34 C55 C54 118.6 . .
C55 C56 C36 95.9 . .
C55 C56 C57 113.5 . .
C36 C56 C57 135.6 . .
C56 C57 C72 130.1 . .
C56 C57 C58 110.8 . .
C72 C57 C58 106.5 . .
C59 C58 C75 106.7 . .
C59 C58 C57 110.7 . .
C75 C58 C57 130.2 . .
C37 C59 C60 124.6 . .
C37 C59 C58 126.2 . .
C60 C59 C58 98.9 . .
C61 C60 C40 114.4 . .
C61 C60 C59 116.6 . .
C40 C60 C59 118.2 . .
C75 C61 C60 113.9 . .
C75 C61 C63 99.0 . .
C60 C61 C63 136.4 . .
C64 C62 C63 133.6 . .
C64 C62 C76 120.3 . .
C63 C62 C76 103.2 . .
C62 C63 C42 120.6 . .
C62 C63 C61 137.0 . .
C42 C63 C61 93.3 . .
C62 C64 C44 121.9 . .
C62 C64 C65 124.9 . .
C44 C64 C65 104.6 . .
C66 C65 C46 142.8 . .
C66 C65 C64 106.0 . .
C46 C65 C64 93.6 . .
C66 C65 C67 45.1 . .
C46 C65 C67 102.1 . .
C64 C65 C67 143.5 . .
C65 C66 C77 135.7 . .
C65 C66 C67 102.2 . .
C77 C66 C67 120.1 . .
C68 C67 C48 110.3 . .
C68 C67 C66 106.1 . .
C48 C67 C66 130.8 . .
C68 C67 C65 136.4 . .
C48 C67 C65 100.1 . .
C66 C67 C65 32.7 . .
C67 C68 C69 138.6 . .
C67 C68 C50 106.7 . .
C69 C68 C50 110.1 . .
C78 C69 C70 126.9 . .
C78 C69 C68 108.5 . .
C70 C69 C68 121.3 . .
C69 C70 C52 136.0 . .
C69 C70 C71 111.4 . .
C52 C70 C71 99.5 . .
C72 C71 C54 137.3 . .
C72 C71 C70 109.6 . .
C54 C71 C70 106.4 . .
C71 C72 C73 143.0 . .
C71 C72 C57 98.7 . .
C73 C72 C57 112.1 . .
C72 C73 C74 138.3 . .
C72 C73 C78 105.6 . .
C74 C73 C78 103.3 . .
C73 C74 C76 119.0 . .
C73 C74 C75 131.2 . .
C76 C74 C75 96.4 . .
C61 C75 C74 145.2 . .
C61 C75 C58 103.6 . .
C74 C75 C58 99.7 . .
C74 C76 C77 103.3 . .
C74 C76 C62 134.9 . .
C77 C76 C62 106.5 . .
C66 C77 C76 124.0 . .
C66 C77 C78 126.0 . .
C76 C77 C78 104.7 . .
C69 C78 C73 122.5 . .
C69 C78 C77 120.1 . .
C73 C78 C77 109.5 . .
N2A Ni1A N1A 177.7(3) . .
N2A Ni1A N3A 89.8(2) . 6
N1A Ni1A N3A 90.1(2) . 6
N2A Ni1A N3A 89.8(2) . .
N1A Ni1A N3A 90.1(2) . .
N3A Ni1A N3A 177.9(3) 6 .
C13A N3A C6A 104.4(4) . .
C13A N3A Ni1A 128.0(3) . .
C6A N3A Ni1A 127.5(3) . .
C16A N2A C16A 103.4(6) . 6
C16A N2A Ni1A 128.2(3) . .
C16A N2A Ni1A 128.2(3) 6 .
C3A C3A C4A 106.6(3) 6 .
C3A C3A C2A 129.2(3) 6 .
C4A C3A C2A 124.1(5) . .
C5A C4A N1A 124.5(5) . .
C5A C4A C3A 123.8(5) . .
N1A C4A C3A 111.7(5) . .
C6A C5A C4A 124.3(5) . .
C5A C6A N3A 125.2(5) . .
C5A C6A C7A 123.7(5) . .
N3A C6A C7A 111.1(4) . .
C12A C7A C6A 106.4(4) . .
C12A C7A C8A 129.2(5) . .
C6A C7A C8A 124.3(5) . .
C7A C8A C9A 113.3(6) . .
C12A C11A C10A 112.3(6) . .
C7A C12A C13A 106.7(4) . .
C7A C12A C11A 129.0(5) . .
C13A C12A C11A 124.3(5) . .
N3A C13A C15A 125.0(5) . .
N3A C13A C12A 111.3(4) . .
C15A C13A C12A 123.7(5) . .
C16A C15A C13A 124.2(5) . .
C15A C16A N2A 124.6(4) . .
C15A C16A C17A 123.4(4) . .
N2A C16A C17A 111.9(4) . .
C17A C17A C16A 106.4(3) 6 .
C17A C17A C18A 128.6(3) 6 .
C16A C17A C18A 124.8(5) . .
C17A C18A C19A 112.0(5) . .
C3A C2A C1A 112.9(4) . .
C4A N1A C4A 103.4(6) . 6
C4A N1A Ni1A 128.3(3) . .
C4A N1A Ni1A 128.3(3) 6 .
C2B C1B C6B 118.8(10) . .
C3B C2B C1B 121.7(10) . .
C2B C3B C4B 119.3(9) . .
C5B C4B C3B 120.3(9) . .
C6B C5B C4B 119.0(11) . .
C5B C6B C1B 120.8(10) . .
C3C C1C C2C 112.9(14) 2_656 .
C3C C2C C1C 124.5(17) . .
C1C C3C C2C 121.7(14) 2_656 .

loop_
_geom_bond_atom_site_label_1
_geom_bond_atom_site_label_2
_geom_bond_distance
_geom_bond_site_symmetry_2
Lu1 Lu5 0.693(17) .
Lu1 Lu5 0.693(17) 6
Lu1 Lu7 1.025(11) .
Lu1 Lu7 1.025(11) 6
Lu1 Lu8 2.41(2) .
Lu1 Lu6 2.952(14) 6
Lu1 Lu6 2.952(14) .
Lu1 Lu4 3.073(13) 6
Lu1 Lu4 3.073(13) .
Lu1 Lu3 3.123(5) 6
Lu1 Lu3 3.123(5) .
Lu1 Lu2 3.2628(17) .
Lu2 Lu4 0.665(14) .
Lu2 Lu9 0.898(12) .
Lu2 Lu6 1.107(17) .
Lu2 Lu3 1.952(5) .
Lu2 Lu2 2.350(3) 6
Lu2 Lu3 2.532(6) 6
Lu2 Lu8 2.68(2) .
Lu2 Lu4 2.816(14) 6
Lu2 Lu9 2.817(14) 6
Lu2 Lu5 2.972(14) 6
Lu2 Lu6 3.157(14) 6
Lu2 Lu7 3.236(9) 6
Lu3 Lu3 1.107(12) 6
Lu3 Lu8 1.14(2) .
Lu3 Lu4 1.818(14) .
Lu3 Lu6 2.528(14) .
Lu3 Lu2 2.532(6) 6
Lu3 Lu4 2.614(15) 6
Lu3 Lu9 2.800(12) .
Lu3 Lu5 3.126(14) 6
Lu3 Lu6 3.242(14) 6
Lu3 Lu5 3.342(14) .
Lu4 Lu6 0.796(14) .
Lu4 Lu9 1.156(16) .
Lu4 Lu8 2.50(2) .
Lu4 Lu3 2.614(15) 6
Lu4 Lu5 2.71(2) 6
Lu4 Lu2 2.816(14) 6
Lu4 Lu7 3.081(16) 6
Lu4 Lu4 3.19(3) 6
Lu4 Lu9 3.317(17) 6
Lu5 Lu7 0.722(14) .
Lu5 Lu7 1.249(15) 6
Lu5 Lu5 1.26(3) 6
Lu5 Lu6 2.46(2) 6
Lu5 Lu8 2.62(3) .
Lu5 Lu4 2.71(2) 6
Lu5 Lu2 2.972(14) 6
Lu5 Lu9 2.993(19) 6
Lu5 Lu3 3.127(14) 6
Lu5 Lu6 3.278(18) .
Lu6 Lu9 0.878(18) .
Lu6 Lu5 2.46(2) 6
Lu6 Lu7 2.708(17) 6
Lu6 Lu8 3.01(2) .
Lu6 Lu2 3.157(14) 6
Lu6 Lu7 3.224(16) .
Lu6 Lu3 3.242(14) 6
Lu7 Lu7 0.82(2) 6
Lu7 Lu5 1.249(15) 6
Lu7 Lu6 2.708(17) 6
Lu7 Lu4 3.081(16) 6
Lu7 Lu9 3.099(15) 6
Lu7 Lu8 3.20(3) .
Lu7 Lu2 3.236(9) 6
Lu7 Lu9 3.479(14) .
Lu8 Lu3 1.14(2) 6
Lu8 Lu4 2.50(2) 6
Lu8 Lu5 2.62(3) 6
Lu8 Lu2 2.68(2) 6
Lu8 Lu6 3.01(2) 6
Lu9 Lu2 2.817(14) 6
Lu9 Lu5 2.993(19) 6
Lu9 Lu9 3.03(3) 6
Lu9 Lu7 3.100(15) 6
Lu9 Lu4 3.317(17) 6
Lu9 Lu3 3.346(13) 6
C1 C9 1.2697 .
C1 C2 1.3164 .
C1 C5 1.4920 .
C2 C12 1.4825 .
C2 C3 1.4839 .
C3 C15 1.3696 .
C3 C4 1.4650 .
C4 C18 1.4876 .
C4 C5 1.5129 .
C5 C6 1.3772 .
C6 C7 1.4512 .
C6 C20 1.5332 .
C7 C23 1.4574 .
C7 C8 1.4957 .
C8 C25 1.4809 .
C8 C9 1.5940 .
C9 C10 1.4316 .
C10 C27 1.4637 .
C10 C11 1.5387 .
C11 C12 1.2240 .
C11 C29 1.5450 .
C12 C13 1.4330 .
C13 C31 1.4177 .
C13 C14 1.4525 .
C14 C15 1.2923 .
C14 C33 1.3134 .
C15 C16 1.3327 .
C16 C35 1.4683 .
C16 C17 1.5174 .
C17 C18 1.3627 .
C17 C38 1.5235 .
C18 C19 1.4781 .
C19 C20 1.4298 .
C19 C39 1.5100 .
C20 C21 1.5087 .
C21 C22 1.2874 .
C21 C41 1.4259 .
C22 C43 1.4015 .
C22 C23 1.4356 .
C23 C24 1.4587 .
C24 C25 1.4595 .
C24 C45 1.4607 .
C25 C26 1.4840 .
C26 C47 1.3220 .
C26 C27 1.4664 .
C27 C28 1.4126 .
C28 C49 1.2457 .
C28 C29 1.5356 .
C29 C30 1.3217 .
C30 C51 1.3583 .
C30 C31 1.4824 .
C31 C32 1.4408 .
C32 C33 1.3995 .
C32 C53 1.4650 .
C33 C34 1.3044 .
C34 C35 1.3454 .
C34 C55 1.4514 .
C35 C36 1.4839 .
C36 C56 1.4098 .
C36 C37 1.4920 .
C37 C59 1.4818 .
C37 C38 1.5244 .
C38 C39 1.4879 .
C39 C40 1.4664 .
C40 C41 1.3607 .
C40 C60 1.4919 .
C41 C42 1.5501 .
C42 C43 1.3958 .
C42 C63 1.4051 .
C43 C44 1.5098 .
C44 C45 1.3229 .
C44 C64 1.3631 .
C45 C46 1.3636 .
C46 C65 1.4426 .
C46 C47 1.4657 .
C47 C48 1.5216 .
C48 C67 1.4327 .
C48 C49 1.4400 .
C49 C50 1.4282 .
C50 C68 1.4542 .
C50 C51 1.5811 .
C51 C52 1.7745 .
C52 C53 1.2458 .
C52 C70 1.4549 .
C53 C54 1.5404 .
C54 C71 1.3351 .
C54 C55 1.5685 .
C55 C56 1.3558 .
C56 C57 1.4858 .
C57 C72 1.7340 .
C57 C58 1.7514 .
C58 C59 1.5070 .
C58 C75 1.7031 .
C59 C60 1.4974 .
C60 C61 1.3788 .
C61 C75 1.2885 .
C61 C63 1.6543 .
C62 C64 1.0902 .
C62 C63 1.1463 .
C62 C76 1.6483 .
C64 C65 1.8250 .
C65 C66 1.1132 .
C65 C67 2.0120 .
C66 C77 1.3153 .
C66 C67 1.4572 .
C67 C68 1.4133 .
C68 C69 1.4456 .
C69 C78 1.2997 .
C69 C70 1.3681 .
C70 C71 1.5987 .
C71 C72 1.2139 .
C72 C73 1.3395 .
C73 C74 1.3737 .
C73 C78 1.4534 .
C74 C76 1.3920 .
C74 C75 1.4915 .
C76 C77 1.5098 .
C77 C78 1.5108 .
Ni1A N2A 1.949(6) .
Ni1A N1A 1.949(6) .
Ni1A N3A 1.961(7) 6
Ni1A N3A 1.961(7) .
C1A C2A 1.526(7) .
N3A C13A 1.369(6) .
N3A C6A 1.380(6) .
N2A C16A 1.382(6) .
N2A C16A 1.382(6) 6
C3A C3A 1.348(11) 6
C3A C4A 1.440(7) .
C3A C2A 1.501(7) .
C4A C5A 1.379(7) .
C4A N1A 1.382(6) .
C5A C6A 1.370(7) .
C6A C7A 1.444(7) .
C7A C12A 1.349(8) .
C7A C8A 1.504(7) .
C8A C9A 1.523(12) .
C10A C11A 1.531(9) .
C11A C12A 1.509(7) .
C12A C13A 1.444(7) .
C13A C15A 1.374(7) .
C15A C16A 1.371(7) .
C16A C17A 1.439(7) .
C17A C17A 1.358(10) 6
C17A C18A 1.502(7) .
C18A C19A 1.522(8) .
N1A C4A 1.382(6) 6
C1B C2B 1.361(15) .
C1B C6B 1.394(18) .
C2B C3B 1.352(14) .
C3B C4B 1.388(14) .
C4B C5B 1.382(14) .
C5B C6B 1.364(18) .
C1C C3C 1.32(2) 2_656
C1C C2C 1.40(2) .
C2C C3C 1.38(3) .
C3C C1C 1.32(2) 2_656
